data_4126480
loop_
_publ_author_name
'Fujiwara, Yu-Ichi'
'Kadota, Kentaro'
'Nagarkar, Sanjog S.'
'Tobori, Prof Norio'
'Kitagawa, Susumu'
'Horike, Satoshi'

_publ_section_title
;
 Synthesis of Oligodiacetylene Derivatives from Flexible Porous
 Coordination Frameworks.
;
_journal_name_full 'Journal of the American Chemical Society'
_journal_paper_doi 10.1021/jacs.7b07699
_journal_year 2017
_chemical_formula_moiety 'C22 H12 N2 O4 Zn'
_chemical_formula_sum 'C22 H12 N2 O4 Zn'
_chemical_formula_weight 433.71
_space_group_crystal_system triclinic
_space_group_IT_number 2
_space_group_name_Hall '-P 1'
_space_group_name_H-M_alt 'P -1'
_symmetry_space_group_name_Hall '-P 1'
_symmetry_space_group_name_H-M 'P -1'
_atom_sites_solution_hydrogens geom
_atom_sites_solution_primary direct
_atom_sites_solution_secondary difmap
_audit_creation_method SHELXL-2017/1
_cell_angle_alpha 92.606(12)
_cell_angle_beta 90.370(17)
_cell_angle_gamma 102.78(2)
_cell_formula_units_Z 2
_cell_length_a 9.012(8)
_cell_length_b 10.126(9)
_cell_length_c 13.799(12)
_cell_measurement_reflns_used 3758
_cell_measurement_temperature 143(2)
_cell_measurement_theta_max 27.5165
_cell_measurement_theta_min 3.0860
_cell_volume 1226.6(19)
_computing_cell_refinement 'CrystalClear (Rigaku Inc., 2008)'
_computing_data_collection 'CrystalClear (Rigaku Inc., 2008)'
_computing_data_reduction 'CrystalClear (Rigaku Inc., 2008)'
_computing_structure_refinement 'SHELXL-2017/1 (Sheldrick, 2017)'
_diffrn_ambient_temperature 143(2)
_diffrn_detector_area_resol_mean 28.5714
_diffrn_measured_fraction_theta_full 0.976
_diffrn_measured_fraction_theta_max 0.942
_diffrn_measurement_device_type 'Saturn724+ (4x4 bin mode)'
_diffrn_measurement_method dtprofit.ref
_diffrn_radiation_type MoK\a
_diffrn_radiation_wavelength 0.71075
_diffrn_reflns_av_R_equivalents 0.0410
_diffrn_reflns_av_unetI/netI 0.0479
_diffrn_reflns_Laue_measured_fraction_full 0.976
_diffrn_reflns_Laue_measured_fraction_max 0.942
_diffrn_reflns_limit_h_max 8
_diffrn_reflns_limit_h_min -11
_diffrn_reflns_limit_k_max 13
_diffrn_reflns_limit_k_min -12
_diffrn_reflns_limit_l_max 17
_diffrn_reflns_limit_l_min -17
_diffrn_reflns_number 9726
_diffrn_reflns_point_group_measured_fraction_full 0.976
_diffrn_reflns_point_group_measured_fraction_max 0.942
_diffrn_reflns_theta_full 25.242
_diffrn_reflns_theta_max 27.469
_diffrn_reflns_theta_min 3.086
_diffrn_source 'Rotating Anode'
_diffrn_standards_decay_% 0
_diffrn_standards_interval_count 0
_diffrn_standards_number none
_exptl_absorpt_coefficient_mu 1.026
_exptl_absorpt_correction_T_max 0.8212
_exptl_absorpt_correction_T_min 0.8212
_exptl_absorpt_correction_type multi-scan
_exptl_crystal_colour 'pale yellow'
_exptl_crystal_density_diffrn 1.174
_exptl_crystal_density_method 'not measured'
_exptl_crystal_description plate
_exptl_crystal_F_000 440
_exptl_crystal_size_max 0.10
_exptl_crystal_size_mid 0.06
_exptl_crystal_size_min 0.03
_refine_diff_density_max 2.671
_refine_diff_density_min -1.095
_refine_diff_density_rms 0.114
_refine_ls_extinction_method none
_refine_ls_goodness_of_fit_ref 0.833
_refine_ls_hydrogen_treatment constr
_refine_ls_matrix_type full
_refine_ls_number_parameters 262
_refine_ls_number_reflns 5306
_refine_ls_number_restraints 0
_refine_ls_restrained_S_all 0.833
_refine_ls_R_factor_all 0.0654
_refine_ls_R_factor_gt 0.0594
_refine_ls_shift/su_max 0.000
_refine_ls_shift/su_mean 0.000
_refine_ls_structure_factor_coef Fsqd
_refine_ls_weighting_details 'w=1/[\s^2^(Fo^2^)+(0.2000P)^2^] where P=(Fo^2^+2Fc^2^)/3'
_refine_ls_weighting_scheme calc
_refine_ls_wR_factor_gt 0.1783
_refine_ls_wR_factor_ref 0.1933
_reflns_Friedel_coverage 0.000
_reflns_number_gt 4580
_reflns_number_total 5306
_reflns_threshold_expression 'I > 2\s(I)'
_cod_data_source_file ZnCID-24.cif
_cod_data_source_block ydkr
_cod_depositor_comments
;
The following automatic conversions were performed:

'_exptl_absorpt_correction_type' value 'Multi-scan' changed to
'multi-scan' according to
/home/data/users/saulius/crontab/automatic-downloads/rss-feeds/ACS/lib/dictionaries/cif_core.dic
dictionary named 'cif_core.dic' version 2.4.2 from 2011-04-26.

Automatic conversion script
Id: cif_fix_values 4973 2017-02-22 13:04:09Z antanas 
;
_cod_original_cell_volume 1226.5(19)
_cod_database_code 4126480
_shelx_shelxl_version_number 2017/1
_shelx_space_group_comment
;
The symmetry employed for this shelxl refinement is uniquely defined
by the following loop, which should always be used as a source of
symmetry information in preference to the above space-group names.
They are only intended as comments.
;
_shelx_estimated_absorpt_t_min 0.821
_shelx_estimated_absorpt_t_max 0.821
_platon_squeeze_void_probe_radius 1.20

loop_
_space_group_symop_operation_xyz
'x, y, z'
'-x, -y, -z'

loop_
_atom_site_label
_atom_site_type_symbol
_atom_site_fract_x
_atom_site_fract_y
_atom_site_fract_z
_atom_site_U_iso_or_equiv
_atom_site_adp_type
_atom_site_occupancy
_atom_site_site_symmetry_order
_atom_site_calc_flag
_atom_site_refinement_flags_posn
_atom_site_refinement_flags_adp
Zn1 Zn 0.85074(3) 1.12321(3) -0.03020(2) 0.01614(17) Uani 1 1 d . .
O1 O 0.7390(2) 0.92909(19) -0.06235(16) 0.0197(4) Uani 1 1 d . .
O2 O 0.9459(2) 0.8450(2) -0.04617(17) 0.0234(5) Uani 1 1 d . .
O3 O 0.8745(2) 0.3415(2) -0.02987(16) 0.0214(4) Uani 1 1 d . .
O4 O 0.6675(2) 0.2101(2) -0.09689(17) 0.0238(5) Uani 1 1 d . .
N1 N 0.7458(3) 1.1150(2) 0.10949(19) 0.0196(5) Uani 1 1 d . .
N2 N -0.0258(3) 1.1300(3) 0.8353(2) 0.0238(6) Uani 1 1 d . .
C1 C 0.8059(3) 0.8310(3) -0.06067(19) 0.0154(5) Uani 1 1 d . .
C2 C 0.7096(3) 0.6905(3) -0.0817(2) 0.0172(5) Uani 1 1 d . .
C3 C 0.7726(3) 0.5781(3) -0.0706(2) 0.0170(5) Uani 1 1 d . .
H1 H 0.875970 0.589926 -0.050641 0.020 Uiso 1 1 calc R U
C4 C 0.6229(3) 1.0185(3) 0.1278(2) 0.0198(6) Uani 1 1 d . .
H2 H 0.588620 0.947736 0.079870 0.024 Uiso 1 1 calc R U
C5 C 0.6824(3) 0.4470(3) -0.0892(2) 0.0168(5) Uani 1 1 d . .
C6 C 0.7446(3) 0.3245(3) -0.0707(2) 0.0181(6) Uani 1 1 d . .
C7 C 0.7954(4) 1.2134(3) 0.1793(2) 0.0247(7) Uani 1 1 d . .
H3 H 0.884508 1.280607 0.167709 0.030 Uiso 1 1 calc R U
C8 C 0.5584(3) 0.6733(3) -0.1121(2) 0.0217(6) Uani 1 1 d . .
H4 H 0.515994 0.750369 -0.118861 0.026 Uiso 1 1 calc R U
C9 C 0.5429(4) 1.0171(3) 0.2140(2) 0.0224(6) Uani 1 1 d . .
H5 H 0.456032 0.946815 0.224257 0.027 Uiso 1 1 calc R U
C10 C 0.5922(3) 1.1206(3) 0.2853(2) 0.0240(6) Uani 1 1 d . .
C11 C 0.7223(4) 1.2209(3) 0.2671(2) 0.0270(7) Uani 1 1 d . .
H6 H 0.759628 1.292519 0.313855 0.032 Uiso 1 1 calc R U
C12 C 0.5307(3) 0.4309(3) -0.1209(2) 0.0228(6) Uani 1 1 d . .
H7 H 0.469988 0.342509 -0.134414 0.027 Uiso 1 1 calc R U
C13 C 0.5073(4) 1.1259(3) 0.3721(2) 0.0280(7) Uani 1 1 d . .
C14 C 0.4688(4) 0.5436(3) -0.1328(2) 0.0239(7) Uani 1 1 d . .
H8 H 0.366403 0.532416 -0.154747 0.029 Uiso 1 1 calc R U
C15 C 0.3338(4) 1.1295(4) 0.5202(3) 0.0332(8) Uani 1 1 d . .
C16 C 0.0950(4) 1.2305(3) 0.8231(2) 0.0275(7) Uani 1 1 d . .
H9 H 0.118744 1.301475 0.871993 0.033 Uiso 1 1 calc R U
C17 C -0.0593(5) 1.0309(4) 0.7646(3) 0.0373(9) Uani 1 1 d . .
H10 H -0.147443 0.960502 0.770781 0.045 Uiso 1 1 calc R U
C18 C 0.1882(4) 1.2369(4) 0.7424(3) 0.0333(8) Uani 1 1 d . .
H11 H 0.272011 1.311376 0.735914 0.040 Uiso 1 1 calc R U
C19 C 0.0299(5) 1.0276(4) 0.6830(3) 0.0425(10) Uani 1 1 d . .
H12 H 0.004824 0.954662 0.635723 0.051 Uiso 1 1 calc R U
C20 C 0.1556(4) 1.1318(4) 0.6716(2) 0.0305(7) Uani 1 1 d . .
C21 C 0.4251(4) 1.1264(4) 0.4416(3) 0.0309(7) Uani 1 1 d . .
C22 C 0.2518(4) 1.1311(4) 0.5882(3) 0.0333(8) Uani 1 1 d . .

loop_
_atom_site_aniso_label
_atom_site_aniso_U_11
_atom_site_aniso_U_22
_atom_site_aniso_U_33
_atom_site_aniso_U_23
_atom_site_aniso_U_13
_atom_site_aniso_U_12
Zn1 0.0136(2) 0.0074(2) 0.0275(2) -0.00171(14) -0.00022(14) 0.00308(14)
O1 0.0145(10) 0.0063(9) 0.0379(12) -0.0019(8) -0.0014(8) 0.0021(7)
O2 0.0150(10) 0.0130(10) 0.0417(12) 0.0002(8) -0.0063(8) 0.0025(8)
O3 0.0183(10) 0.0122(10) 0.0350(11) 0.0010(8) -0.0045(8) 0.0063(8)
O4 0.0218(11) 0.0081(9) 0.0413(12) -0.0026(8) -0.0048(9) 0.0038(8)
N1 0.0195(13) 0.0132(11) 0.0265(13) -0.0004(9) -0.0038(9) 0.0046(10)
N2 0.0228(14) 0.0151(12) 0.0318(14) -0.0043(10) 0.0025(10) 0.0015(10)
C1 0.0176(13) 0.0077(11) 0.0209(12) -0.0031(9) -0.0007(10) 0.0037(10)
C2 0.0162(14) 0.0113(12) 0.0249(13) 0.0022(10) 0.0004(10) 0.0048(10)
C3 0.0113(12) 0.0094(12) 0.0303(14) -0.0018(10) -0.0024(10) 0.0033(10)
C4 0.0188(15) 0.0129(13) 0.0262(14) -0.0033(10) -0.0015(11) 0.0013(11)
C5 0.0139(13) 0.0093(12) 0.0272(14) 0.0012(10) -0.0001(10) 0.0029(10)
C6 0.0150(14) 0.0102(12) 0.0293(14) 0.0019(10) 0.0009(10) 0.0032(10)
C7 0.0225(16) 0.0162(14) 0.0314(16) -0.0034(12) -0.0004(12) -0.0035(12)
C8 0.0170(14) 0.0135(13) 0.0348(16) 0.0011(11) -0.0050(11) 0.0036(11)
C9 0.0203(15) 0.0141(13) 0.0321(15) 0.0030(11) 0.0055(11) 0.0017(11)
C10 0.0171(14) 0.0300(16) 0.0259(15) -0.0031(12) -0.0019(11) 0.0083(12)
C11 0.0246(16) 0.0246(16) 0.0298(15) -0.0090(12) -0.0002(12) 0.0031(13)
C12 0.0193(14) 0.0108(13) 0.0365(16) -0.0055(11) -0.0077(11) 0.0011(11)
C13 0.0252(17) 0.0276(16) 0.0303(16) -0.0005(12) 0.0025(12) 0.0044(13)
C14 0.0145(14) 0.0174(15) 0.0391(17) -0.0035(12) -0.0054(12) 0.0036(12)
C15 0.0347(19) 0.0313(18) 0.0348(18) 0.0018(14) 0.0049(14) 0.0098(15)
C16 0.0280(17) 0.0235(16) 0.0286(16) -0.0036(12) 0.0039(12) 0.0012(13)
C17 0.038(2) 0.0232(17) 0.044(2) -0.0070(15) 0.0077(16) -0.0062(15)
C18 0.0230(17) 0.0372(19) 0.0360(18) -0.0034(14) 0.0055(13) -0.0007(14)
C19 0.060(3) 0.0248(18) 0.0370(19) -0.0114(14) 0.0145(17) -0.0001(17)
C20 0.0348(19) 0.0263(17) 0.0323(17) -0.0023(13) 0.0092(14) 0.0112(14)
C21 0.0288(18) 0.0318(18) 0.0322(17) -0.0024(13) 0.0050(13) 0.0076(14)
C22 0.0345(19) 0.0357(19) 0.0329(17) 0.0023(14) 0.0128(14) 0.0142(15)

loop_
_atom_type_symbol
_atom_type_description
_atom_type_scat_dispersion_real
_atom_type_scat_dispersion_imag
_atom_type_scat_source
C C 0.0033 0.0016 'International Tables Vol C Tables 4.2.6.8 and 6.1.1.4'
H H 0.0000 0.0000 'International Tables Vol C Tables 4.2.6.8 and 6.1.1.4'
O O 0.0106 0.0060 'International Tables Vol C Tables 4.2.6.8 and 6.1.1.4'
N N 0.0061 0.0033 'International Tables Vol C Tables 4.2.6.8 and 6.1.1.4'
Zn Zn 0.2839 1.4301 'International Tables Vol C Tables 4.2.6.8 and 6.1.1.4'

loop_
_geom_angle_atom_site_label_1
_geom_angle_atom_site_label_2
_geom_angle_atom_site_label_3
_geom_angle
_geom_angle_site_symmetry_1
_geom_angle_site_symmetry_3
O1 Zn1 O2 118.01(9) . 2_775
O1 Zn1 N1 89.86(9) . .
O2 Zn1 N1 85.71(11) 2_775 .
O1 Zn1 N2 91.38(10) . 1_654
O2 Zn1 N2 89.53(12) 2_775 1_654
N1 Zn1 N2 175.11(9) . 1_654
O1 Zn1 O3 153.12(9) . 1_565
O2 Zn1 O3 88.86(8) 2_775 1_565
N1 Zn1 O3 91.30(9) . 1_565
N2 Zn1 O3 89.73(9) 1_654 1_565
O1 Zn1 O4 93.21(9) . 1_565
O2 Zn1 O4 148.68(8) 2_775 1_565
N1 Zn1 O4 92.34(10) . 1_565
N2 Zn1 O4 92.32(11) 1_654 1_565
O3 Zn1 O4 59.91(8) 1_565 1_565
O1 Zn1 C6 122.88(11) . 1_565
O2 Zn1 C6 119.02(10) 2_775 1_565
N1 Zn1 C6 91.12(10) . 1_565
N2 Zn1 C6 92.18(10) 1_654 1_565
O3 Zn1 C6 30.25(9) 1_565 1_565
O4 Zn1 C6 29.68(8) 1_565 1_565
C1 O1 Zn1 121.78(19) . .
C1 O2 Zn1 158.4(2) . 2_775
C6 O3 Zn1 90.11(17) . 1_545
C6 O4 Zn1 87.35(18) . 1_545
C4 N1 C7 117.9(3) . .
C4 N1 Zn1 121.2(2) . .
C7 N1 Zn1 120.7(2) . .
C16 N2 C17 117.6(3) . .
C16 N2 Zn1 119.6(2) . 1_456
C17 N2 Zn1 122.7(2) . 1_456
O2 C1 O1 124.1(3) . .
O2 C1 C2 118.9(2) . .
O1 C1 C2 117.0(2) . .
C3 C2 C8 120.2(3) . .
C3 C2 C1 119.7(3) . .
C8 C2 C1 120.1(3) . .
C2 C3 C5 119.7(3) . .
C2 C3 H1 120.1 . .
C5 C3 H1 120.1 . .
N1 C4 C9 123.0(3) . .
N1 C4 H2 118.5 . .
C9 C4 H2 118.5 . .
C12 C5 C3 119.6(3) . .
C12 C5 C6 119.9(2) . .
C3 C5 C6 120.5(3) . .
O4 C6 O3 122.5(3) . .
O4 C6 C5 118.9(3) . .
O3 C6 C5 118.6(3) . .
O4 C6 Zn1 62.97(16) . 1_545
O3 C6 Zn1 59.64(14) . 1_545
C5 C6 Zn1 176.9(2) . 1_545
N1 C7 C11 123.1(3) . .
N1 C7 H3 118.4 . .
C11 C7 H3 118.4 . .
C2 C8 C14 120.6(3) . .
C2 C8 H4 119.7 . .
C14 C8 H4 119.7 . .
C4 C9 C10 119.1(3) . .
C4 C9 H5 120.4 . .
C10 C9 H5 120.4 . .
C9 C10 C11 118.1(3) . .
C9 C10 C13 120.2(3) . .
C11 C10 C13 121.6(3) . .
C7 C11 C10 118.7(3) . .
C7 C11 H6 120.6 . .
C10 C11 H6 120.6 . .
C14 C12 C5 120.5(3) . .
C14 C12 H7 119.7 . .
C5 C12 H7 119.7 . .
C21 C13 C10 175.0(4) . .
C12 C14 C8 119.4(3) . .
C12 C14 H8 120.3 . .
C8 C14 H8 120.3 . .
C22 C15 C21 178.9(4) . .
N2 C16 C18 123.4(3) . .
N2 C16 H9 118.3 . .
C18 C16 H9 118.3 . .
N2 C17 C19 122.7(3) . .
N2 C17 H10 118.6 . .
C19 C17 H10 118.6 . .
C20 C18 C16 118.5(3) . .
C20 C18 H11 120.7 . .
C16 C18 H11 120.7 . .
C20 C19 C17 119.1(3) . .
C20 C19 H12 120.4 . .
C17 C19 H12 120.4 . .
C19 C20 C18 118.6(3) . .
C19 C20 C22 120.7(3) . .
C18 C20 C22 120.7(3) . .
C13 C21 C15 178.9(4) . .
C15 C22 C20 178.6(4) . .

loop_
_geom_bond_atom_site_label_1
_geom_bond_atom_site_label_2
_geom_bond_distance
_geom_bond_site_symmetry_2
Zn1 O1 2.028(2) .
Zn1 O2 2.063(3) 2_775
Zn1 N1 2.149(3) .
Zn1 N2 2.166(3) 1_654
Zn1 O3 2.173(3) 1_565
Zn1 O4 2.245(2) 1_565
Zn1 C6 2.518(3) 1_565
O1 C1 1.272(3) .
O2 C1 1.251(3) .
O3 C6 1.269(4) .
O4 C6 1.248(4) .
N1 C4 1.339(4) .
N1 C7 1.353(4) .
N2 C16 1.333(4) .
N2 C17 1.350(5) .
C1 C2 1.508(4) .
C2 C3 1.394(4) .
C2 C8 1.395(4) .
C3 C5 1.406(4) .
C3 H1 0.9500 .
C4 C9 1.394(4) .
C4 H2 0.9500 .
C5 C12 1.405(4) .
C5 C6 1.501(4) .
C7 C11 1.390(5) .
C7 H3 0.9500 .
C8 C14 1.397(4) .
C8 H4 0.9500 .
C9 C10 1.399(4) .
C9 H5 0.9500 .
C10 C11 1.403(5) .
C10 C13 1.430(5) .
C11 H6 0.9500 .
C12 C14 1.392(4) .
C12 H7 0.9500 .
C13 C21 1.216(5) .
C14 H8 0.9500 .
C15 C22 1.200(5) .
C15 C21 1.369(5) .
C16 C18 1.394(5) .
C16 H9 0.9500 .
C17 C19 1.391(5) .
C17 H10 0.9500 .
C18 C20 1.392(5) .
C18 H11 0.9500 .
C19 C20 1.381(5) .
C19 H12 0.9500 .
C20 C22 1.446(5) .

loop_
_geom_torsion_atom_site_label_1
_geom_torsion_atom_site_label_2
_geom_torsion_atom_site_label_3
_geom_torsion_atom_site_label_4
_geom_torsion
_geom_torsion_site_symmetry_1
Zn1 O2 C1 O1 79.0(6) 2_775
Zn1 O2 C1 C2 -103.7(5) 2_775
Zn1 O1 C1 O2 -5.2(4) .
Zn1 O1 C1 C2 177.42(17) .
O2 C1 C2 C3 9.4(4) .
O1 C1 C2 C3 -173.1(2) .
O2 C1 C2 C8 -170.5(3) .
O1 C1 C2 C8 7.0(4) .
C8 C2 C3 C5 -0.8(4) .
C1 C2 C3 C5 179.3(2) .
C7 N1 C4 C9 1.5(4) .
Zn1 N1 C4 C9 -173.7(2) .
C2 C3 C5 C12 1.5(4) .
C2 C3 C5 C6 -175.5(3) .
Zn1 O4 C6 O3 3.5(3) 1_545
Zn1 O4 C6 C5 -177.2(2) 1_545
Zn1 O3 C6 O4 -3.6(3) 1_545
Zn1 O3 C6 C5 177.1(2) 1_545
C12 C5 C6 O4 10.0(4) .
C3 C5 C6 O4 -173.0(3) .
C12 C5 C6 O3 -170.6(3) .
C3 C5 C6 O3 6.4(4) .
C4 N1 C7 C11 -2.0(5) .
Zn1 N1 C7 C11 173.2(3) .
C3 C2 C8 C14 -0.6(5) .
C1 C2 C8 C14 179.3(3) .
N1 C4 C9 C10 -0.1(5) .
C4 C9 C10 C11 -0.8(5) .
C4 C9 C10 C13 176.4(3) .
N1 C7 C11 C10 1.1(5) .
C9 C10 C11 C7 0.3(5) .
C13 C10 C11 C7 -176.9(3) .
C3 C5 C12 C14 -0.9(5) .
C6 C5 C12 C14 176.1(3) .
C5 C12 C14 C8 -0.5(5) .
C2 C8 C14 C12 1.2(5) .
C17 N2 C16 C18 -0.9(5) .
Zn1 N2 C16 C18 174.6(3) 1_456
C16 N2 C17 C19 2.6(6) .
Zn1 N2 C17 C19 -172.8(3) 1_456
N2 C16 C18 C20 -1.3(6) .
N2 C17 C19 C20 -2.1(7) .
C17 C19 C20 C18 -0.2(6) .
C17 C19 C20 C22 179.4(4) .
C16 C18 C20 C19 1.8(6) .
C16 C18 C20 C22 -177.8(3) .

loop_
_platon_squeeze_void_nr
_platon_squeeze_void_average_x
_platon_squeeze_void_average_y
_platon_squeeze_void_average_z
_platon_squeeze_void_volume
_platon_squeeze_void_count_electrons
_platon_squeeze_void_content
1 0.024 0.500 0.500 402 97 ' '
